data_2016323
loop_
_publ_author_name
'Lennartson, Anders'
'Wiklund, Tove'
'H\%akansson, Mikael'

_publ_section_title
;
 In search of conformationally chiral square-planar complexes:
 dichloridobis(2-methoxypyridine-\k<i>N</i>)copper(II)
;
_journal_coeditor_code GD3150
_journal_issue 12
_journal_name_full 'Acta Crystallographica Section C'
_journal_page_first m550
_journal_page_last m552
_journal_paper_doi 10.1107/S0108270107048706
_journal_volume 63
_journal_year 2007
_chemical_formula_iupac '[Cu Cl2 (C6 H7 N1 O1)2]'
_chemical_formula_moiety 'C12 H14 Cl2 Cu N2 O2'
_chemical_formula_sum 'C12 H14 Cl2 Cu N2 O2'
_chemical_formula_weight 352.69
_chemical_name_systematic dichloridobis(2-methoxypyridine-\kN)copper(II)
_space_group_IT_number 14
_symmetry_cell_setting monoclinic
_symmetry_space_group_name_Hall '-P 2ybc'
_symmetry_space_group_name_H-M 'P 1 21/c 1'
_atom_sites_solution_hydrogens geom
_atom_sites_solution_primary direct
_atom_sites_solution_secondary difmap
_audit_creation_method SHELXL-97
_cell_angle_alpha 90.00
_cell_angle_beta 95.435(7)
_cell_angle_gamma 90.00
_cell_formula_units_Z 4
_cell_length_a 10.5303(19)
_cell_length_b 8.0531(13)
_cell_length_c 16.977(3)
_cell_measurement_reflns_used 2762
_cell_measurement_temperature 100(2)
_cell_measurement_theta_max 25.99
_cell_measurement_theta_min 1.94
_cell_volume 1433.2(4)
_computing_cell_refinement 'CrystalClear(Rigaku, 2000)'
_computing_data_collection 'CrystalClear(Rigaku, 2000)'
_computing_data_reduction 'CrystalClear(Rigaku, 2000)'
_computing_molecular_graphics 'ORTEP-3 (Farrugia, 1997) and PLATON (Spek, 2003)'
_computing_publication_material 'SHELXL97 (Sheldrick, 1997)'
_computing_structure_refinement 'SHELXL97 (Sheldrick, 1997)'
_computing_structure_solution 'SIR92 (Altomare <i>et al.</i>,  1993)'
_diffrn_ambient_temperature 100(2)
_diffrn_detector_area_resol_mean 105
_diffrn_measured_fraction_theta_full 0.982
_diffrn_measured_fraction_theta_max 0.984
_diffrn_measurement_device_type 'Rigaku R-AXIS IIC image-plate system'
_diffrn_measurement_method \f
_diffrn_radiation_monochromator graphite
_diffrn_radiation_type MoK\a
_diffrn_radiation_wavelength 0.71073
_diffrn_reflns_av_R_equivalents 0.0361
_diffrn_reflns_av_sigmaI/netI 0.0315
_diffrn_reflns_limit_h_max 12
_diffrn_reflns_limit_h_min -12
_diffrn_reflns_limit_k_max 8
_diffrn_reflns_limit_k_min -9
_diffrn_reflns_limit_l_max 20
_diffrn_reflns_limit_l_min -20
_diffrn_reflns_number 9641
_diffrn_reflns_theta_full 25.00
_diffrn_reflns_theta_max 25.99
_diffrn_reflns_theta_min 1.94
_diffrn_standards_decay_% 0
_diffrn_standards_interval_count 0
_diffrn_standards_interval_time 0
_diffrn_standards_number 0
_exptl_absorpt_coefficient_mu 1.894
_exptl_absorpt_correction_T_max 0.827
_exptl_absorpt_correction_T_min 0.511
_exptl_absorpt_correction_type multi-scan
_exptl_absorpt_process_details '(CrystalClear; Rigaku, 2000)'
_exptl_crystal_colour blue
_exptl_crystal_density_diffrn 1.635
_exptl_crystal_density_method 'not measured'
_exptl_crystal_description prism
_exptl_crystal_F_000 716
_exptl_crystal_size_max 0.35
_exptl_crystal_size_mid 0.2
_exptl_crystal_size_min 0.1
_refine_diff_density_max 0.298
_refine_diff_density_min -0.312
_refine_ls_extinction_method none
_refine_ls_goodness_of_fit_ref 1.060
_refine_ls_hydrogen_treatment constr
_refine_ls_matrix_type full
_refine_ls_number_parameters 172
_refine_ls_number_reflns 2762
_refine_ls_number_restraints 0
_refine_ls_restrained_S_all 1.060
_refine_ls_R_factor_all 0.0260
_refine_ls_R_factor_gt 0.0228
_refine_ls_shift/su_max 0.002
_refine_ls_shift/su_mean 0.000
_refine_ls_structure_factor_coef Fsqd
_refine_ls_weighting_details 'calc w=1/[\s^2^(Fo^2^)+(0.0333P)^2^+0.3122P] where P=(Fo^2^+2Fc^2^)/3'
_refine_ls_weighting_scheme calc
_refine_ls_wR_factor_gt 0.0592
_refine_ls_wR_factor_ref 0.0600
_reflns_number_gt 2534
_reflns_number_total 2762
_reflns_threshold_expression >2sigma(I)
_cod_data_source_file gd3150.cif
_cod_data_source_block I
_cod_original_sg_symbol_Hall -P2ybc
_cod_original_sg_symbol_H-M 'P 21/c'
_cod_database_code 2016323
_cod_database_fobs_code 2016323

loop_
_symmetry_equiv_pos_as_xyz
'x, y, z'
'-x, y+1/2, -z+1/2'
'-x, -y, -z'
'x, -y-1/2, z-1/2'

loop_
_atom_site_type_symbol
_atom_site_label
_atom_site_fract_x
_atom_site_fract_y
_atom_site_fract_z
_atom_site_U_iso_or_equiv
_atom_site_adp_type
_atom_site_calc_flag
_atom_site_refinement_flags
_atom_site_occupancy
C C1 0.32200(15) 0.1880(2) 0.77564(10) 0.0121(3) Uani d . 1
C C2 0.36889(16) 0.2044(2) 0.85480(10) 0.0157(3) Uani d . 1
H H2 0.3650 0.1169 0.8902 0.019 Uiso calc R 1
C C3 0.42149(15) 0.3560(2) 0.87870(10) 0.0174(4) Uani d . 1
H H3 0.4523 0.3719 0.9313 0.021 Uiso calc R 1
C C4 0.42856(15) 0.4848(2) 0.82464(10) 0.0171(3) Uani d . 1
H H4 0.4642 0.5868 0.8401 0.021 Uiso calc R 1
C C5 0.38097(15) 0.4559(2) 0.74759(10) 0.0156(3) Uani d . 1
H H5 0.3859 0.5405 0.7107 0.019 Uiso calc R 1
C C6 0.26005(17) -0.0946(2) 0.79050(11) 0.0227(4) Uani d . 1
H H6A 0.2185 -0.1827 0.7598 0.034 Uiso calc R 1
H H6B 0.2127 -0.0697 0.8346 0.034 Uiso calc R 1
H H6C 0.3449 -0.1286 0.8095 0.034 Uiso calc R 1
C C7 0.18376(14) 0.0160(2) 0.49928(9) 0.0129(3) Uani d . 1
C C8 0.13283(16) -0.0604(2) 0.42955(10) 0.0173(3) Uani d . 1
H H8 0.1425 -0.1739 0.4220 0.021 Uiso calc R 1
C C9 0.06774(16) 0.0365(2) 0.37196(10) 0.0193(4) Uani d . 1
H H9 0.0333 -0.0113 0.3248 0.023 Uiso calc R 1
C C10 0.05399(16) 0.2059(2) 0.38470(10) 0.0182(4) Uani d . 1
H H10 0.0119 0.2733 0.3461 0.022 Uiso calc R 1
C C11 0.10439(16) 0.2713(2) 0.45610(10) 0.0148(3) Uani d . 1
H H11 0.0935 0.3839 0.4655 0.018 Uiso calc R 1
C C12 0.27145(18) -0.2374(2) 0.55302(12) 0.0217(4) Uani d . 1
H H12A 0.3197 -0.2777 0.5999 0.033 Uiso calc R 1
H H12B 0.3176 -0.2584 0.5079 0.033 Uiso calc R 1
H H12C 0.1906 -0.2933 0.5463 0.033 Uiso calc R 1
N N1 0.32771(13) 0.31104(17) 0.72339(8) 0.0127(3) Uani d . 1
N N2 0.16870(12) 0.17876(17) 0.51277(8) 0.0116(3) Uani d . 1
O O1 0.26626(11) 0.05092(14) 0.74182(7) 0.0179(3) Uani d . 1
O O2 0.25091(11) -0.06107(14) 0.56033(7) 0.0170(3) Uani d . 1
Cl Cl1 0.43000(4) 0.34400(5) 0.56227(2) 0.01579(10) Uani d . 1
Cl Cl2 0.06144(4) 0.38706(5) 0.64643(2) 0.01815(11) Uani d . 1
Cu Cu1 0.246952(17) 0.27789(2) 0.613548(11) 0.00970(8) Uani d . 1

loop_
_atom_site_aniso_label
_atom_site_aniso_U_11
_atom_site_aniso_U_22
_atom_site_aniso_U_33
_atom_site_aniso_U_12
_atom_site_aniso_U_13
_atom_site_aniso_U_23
C1 0.0096(7) 0.0141(8) 0.0128(8) 0.0021(6) 0.0017(6) -0.0003(6)
C2 0.0140(8) 0.0217(9) 0.0116(8) 0.0040(7) 0.0020(6) 0.0053(6)
C3 0.0144(8) 0.0261(9) 0.0113(8) 0.0028(7) -0.0012(6) -0.0022(7)
C4 0.0154(8) 0.0183(8) 0.0174(8) -0.0018(7) 0.0002(6) -0.0037(7)
C5 0.0171(8) 0.0157(8) 0.0138(8) 0.0003(7) 0.0006(6) 0.0023(6)
C6 0.0224(9) 0.0164(9) 0.0289(10) -0.0022(7) 0.0003(7) 0.0093(7)
C7 0.0096(7) 0.0149(8) 0.0144(8) -0.0011(6) 0.0014(6) 0.0003(6)
C8 0.0182(8) 0.0146(8) 0.0192(9) -0.0026(7) 0.0033(7) -0.0049(7)
C9 0.0181(8) 0.0258(9) 0.0136(8) -0.0042(7) -0.0012(6) -0.0061(7)
C10 0.0168(8) 0.0237(9) 0.0132(8) -0.0009(7) -0.0026(7) 0.0027(7)
C11 0.0146(8) 0.0157(8) 0.0140(8) -0.0002(6) 0.0005(6) -0.0001(6)
C12 0.0210(9) 0.0129(8) 0.0307(10) 0.0018(7) 0.0001(8) 0.0024(7)
N1 0.0137(7) 0.0152(7) 0.0091(6) 0.0006(5) 0.0008(5) 0.0009(5)
N2 0.0111(6) 0.0139(6) 0.0096(6) -0.0014(5) 0.0003(5) -0.0006(5)
O1 0.0218(6) 0.0143(6) 0.0173(6) -0.0029(5) -0.0004(5) 0.0026(5)
O2 0.0197(6) 0.0125(6) 0.0178(6) 0.0014(5) -0.0029(5) 0.0013(5)
Cl1 0.01553(19) 0.0222(2) 0.00976(18) -0.00539(16) 0.00169(14) -0.00016(15)
Cl2 0.01474(19) 0.0207(2) 0.0187(2) 0.00378(16) 0.00013(15) -0.00649(16)
Cu1 0.01151(12) 0.01024(12) 0.00706(12) -0.00023(7) -0.00065(7) 0.00018(7)

loop_
_atom_type_symbol
_atom_type_description
_atom_type_scat_dispersion_real
_atom_type_scat_dispersion_imag
_atom_type_scat_source
C C 0.0033 0.0016 'International Tables Vol C Tables 4.2.6.8 and 6.1.1.4'
H H 0.0000 0.0000 'International Tables Vol C Tables 4.2.6.8 and 6.1.1.4'
N N 0.0061 0.0033 'International Tables Vol C Tables 4.2.6.8 and 6.1.1.4'
O O 0.0106 0.0060 'International Tables Vol C Tables 4.2.6.8 and 6.1.1.4'
Cl Cl 0.1484 0.1585 'International Tables Vol C Tables 4.2.6.8 and 6.1.1.4'
Cu Cu 0.3201 1.2651 'International Tables Vol C Tables 4.2.6.8 and 6.1.1.4'

loop_
_geom_angle_atom_site_label_1
_geom_angle_atom_site_label_2
_geom_angle_atom_site_label_3
_geom_angle
_geom_angle_publ_flag
N1 C1 O1 111.64(14) ?
N1 C1 C2 122.45(15) ?
O1 C1 C2 125.91(15) ?
C3 C2 C1 117.46(16) ?
C3 C2 H2 121.3 ?
C1 C2 H2 121.3 ?
C2 C3 C4 120.57(15) ?
C2 C3 H3 119.7 ?
C4 C3 H3 119.7 ?
C5 C4 C3 117.63(15) ?
C5 C4 H4 121.2 ?
C3 C4 H4 121.2 ?
N1 C5 C4 122.82(16) ?
N1 C5 H5 118.6 ?
C4 C5 H5 118.6 ?
O1 C6 H6A 109.5 ?
O1 C6 H6B 109.5 ?
H6A C6 H6B 109.5 ?
O1 C6 H6C 109.5 ?
H6A C6 H6C 109.5 ?
H6B C6 H6C 109.5 ?
N2 C7 O2 112.32(14) ?
N2 C7 C8 122.21(15) ?
O2 C7 C8 125.46(15) ?
C9 C8 C7 118.46(16) ?
C9 C8 H8 120.8 ?
C7 C8 H8 120.8 ?
C8 C9 C10 119.73(16) ?
C8 C9 H9 120.1 ?
C10 C9 H9 120.1 ?
C11 C10 C9 118.28(16) ?
C11 C10 H10 120.9 ?
C9 C10 H10 120.9 ?
N2 C11 C10 122.77(16) ?
N2 C11 H11 118.6 ?
C10 C11 H11 118.6 ?
O2 C12 H12A 109.5 ?
O2 C12 H12B 109.5 ?
H12A C12 H12B 109.5 ?
O2 C12 H12C 109.5 ?
H12A C12 H12C 109.5 ?
H12B C12 H12C 109.5 ?
C1 N1 C5 119.06(14) ?
C1 N1 Cu1 118.70(11) ?
C5 N1 Cu1 122.12(11) ?
C7 N2 C11 118.52(14) ?
C7 N2 Cu1 119.43(11) ?
C11 N2 Cu1 122.01(11) ?
C1 O1 C6 117.56(13) ?
C7 O2 C12 117.28(14) ?
N1 Cu1 N2 164.05(5) y
N1 Cu1 Cl1 91.43(4) y
N2 Cu1 Cl1 93.57(4) y
N1 Cu1 Cl2 91.09(4) y
N2 Cu1 Cl2 94.08(4) y
Cl1 Cu1 Cl2 142.640(19) y
O2 Cu1 N2 50.79(5) y
O2 Cu1 Cl1 93.70(3) y
O2 Cu1 Cl2 119.03(3) y
O2 Cu1 N1 113.79(3) y
O2 Cu1 O1 68.13(3) y
O1 Cu1 N2 113.24(5) y
O1 Cu1 N1 51.28(5) y
O1 Cu1 Cl2 93.55(3) y
O1 Cu1 Cl1 116.58(3) y

loop_
_geom_bond_atom_site_label_1
_geom_bond_atom_site_label_2
_geom_bond_distance
_geom_bond_publ_flag
C1 N1 1.335(2) ?
C1 O1 1.353(2) ?
C1 C2 1.393(2) ?
C2 C3 1.385(2) ?
C2 H2 0.9300 ?
C3 C4 1.392(2) ?
C3 H3 0.9300 ?
C4 C5 1.376(2) ?
C4 H4 0.9300 ?
C5 N1 1.342(2) ?
C5 H5 0.9300 ?
C6 O1 1.439(2) ?
C6 H6A 0.9600 ?
C6 H6B 0.9600 ?
C6 H6C 0.9600 ?
C7 N2 1.343(2) ?
C7 O2 1.349(2) ?
C7 C8 1.395(2) ?
C8 C9 1.381(2) ?
C8 H8 0.9300 ?
C9 C10 1.391(3) ?
C9 H9 0.9300 ?
C10 C11 1.381(2) ?
C10 H10 0.9300 ?
C11 N2 1.348(2) ?
C11 H11 0.9300 ?
C12 O2 1.444(2) ?
C12 H12A 0.9600 ?
C12 H12B 0.9600 ?
C12 H12C 0.9600 ?
N1 Cu1 1.9929(14) y
N2 Cu1 1.9941(13) y
Cl1 Cu1 2.2527(5) y
Cl2 Cu1 2.2599(5) y
Cu1 O1 2.8350(10) y
Cu1 O2 2.8770(10) y

loop_
_geom_hbond_atom_site_label_D
_geom_hbond_atom_site_label_H
_geom_hbond_atom_site_label_A
_geom_hbond_site_symmetry_D
_geom_hbond_site_symmetry_H
_geom_hbond_distance_DH
_geom_hbond_distance_HA
_geom_hbond_distance_DA
_geom_hbond_angle_DHA
C3 H3 Cl1 4_565 4_565 0.930 2.850 3.501(2) 128.20
C4 H4 Cl1 2_646 2_646 0.930 2.816 3.705(2) 160.38
C8 H8 Cl2 3_556 3_556 0.930 2.904 3.503(2) 123.34
C10 H10 Cl2 3_566 3_566 0.930 2.848 3.519(2) 129.94
